data_8107532
loop_
_publ_author_name
'Monareng, Jubrey M.'
'Clayton, Hadley S.'

_publ_section_title
;
 Crystal structure of
 dibromo-dicarbonyl-bis(tricyclohexylphosphine)-osmium(II) dichloromethane
 solvate, C38H66Br2O2OsP2
;
_journal_issue 4
_journal_name_full 'Zeitschrift f\"ur Kristallographie - New Crystal Structures'
_journal_page_first 689
_journal_page_last 692
_journal_paper_doi 10.1515/ncrs-2023-0153
_journal_volume 238
_journal_year 2023
_chemical_formula_moiety 'C38 H66 Br2 O2 Os P2, C H2 Cl2'
_chemical_formula_sum 'C39 H68 Br2 Cl2 O2 Os P2'
_chemical_formula_weight 1051.79
_space_group_crystal_system triclinic
_space_group_IT_number 2
_space_group_name_Hall '-P 1'
_space_group_name_H-M_alt 'P -1'
_atom_sites_solution_hydrogens geom
_atom_sites_solution_primary 'dual - dual-space method e.g. SHELXD'
_atom_sites_solution_secondary 'dual - dual-space method e.g. SHELXD'
_cell_angle_alpha 84.6580(10)
_cell_angle_beta 89.7640(10)
_cell_angle_gamma 64.9180(10)
_cell_formula_units_Z 2
_cell_length_a 10.4091(2)
_cell_length_b 10.6868(2)
_cell_length_c 21.3533(4)
_cell_measurement_reflns_used 8052
_cell_measurement_temperature 173(2)
_cell_measurement_theta_max 30.5
_cell_measurement_theta_min 2.23
_cell_measurement_wavelength 0.71073
_cell_volume 2140.36(7)
_computing_cell_refinement 'SAINT-Plus (Bruker, 2016)'
_computing_data_collection 'APEX3 (Bruker, 2016)'
_computing_data_reduction 'SAINT-Plus and XPREP (Bruker 2016)'
_computing_molecular_graphics 'Ortep for Windows (Farrugia, 2012)'
_computing_publication_material 'WinGX publication routines (Farrugia, 2012)'
_computing_structure_refinement 'SHELXL-2018/3 (Sheldrick, 2018)'
_computing_structure_solution 'SHELXT-2014 (Sheldrick, 2014)'
_diffrn_ambient_temperature 173(2)
_diffrn_measured_fraction_theta_full 1
_diffrn_measured_fraction_theta_max 1
_diffrn_measurement_device_type 'Bruker D8 Venture Photon CCD area detector'
_diffrn_measurement_method '\w scans'
_diffrn_radiation_monochromator graphite
_diffrn_radiation_probe x-ray
_diffrn_radiation_type MoK\a
_diffrn_radiation_wavelength 0.71073
_diffrn_reflns_av_R_equivalents 0.0452
_diffrn_reflns_av_unetI/netI 0.0229
_diffrn_reflns_Laue_measured_fraction_full 1
_diffrn_reflns_Laue_measured_fraction_max 1
_diffrn_reflns_limit_h_max 13
_diffrn_reflns_limit_h_min -13
_diffrn_reflns_limit_k_max 14
_diffrn_reflns_limit_k_min -14
_diffrn_reflns_limit_l_max 28
_diffrn_reflns_limit_l_min -28
_diffrn_reflns_number 86068
_diffrn_reflns_point_group_measured_fraction_full 1
_diffrn_reflns_point_group_measured_fraction_max 1
_diffrn_reflns_theta_full 25.242
_diffrn_reflns_theta_max 27.999
_diffrn_reflns_theta_min 1.917
_diffrn_standards_interval_count .
_diffrn_standards_interval_time .
_diffrn_standards_number 0
_exptl_absorpt_coefficient_mu 5.077
_exptl_absorpt_correction_T_max 0.7457
_exptl_absorpt_correction_T_min 0.4947
_exptl_absorpt_correction_type multi-scan
_exptl_absorpt_process_details 'SADABS (Sheldrick, 1996)'
_exptl_crystal_colour colourless
_exptl_crystal_density_diffrn 1.632
_exptl_crystal_density_method 'not measured'
_exptl_crystal_description block
_exptl_crystal_F_000 1056
_exptl_crystal_size_max 0.67
_exptl_crystal_size_mid 0.42
_exptl_crystal_size_min 0.21
_refine_diff_density_max 2.091
_refine_diff_density_min -1.724
_refine_diff_density_rms 0.097
_refine_ls_extinction_method none
_refine_ls_goodness_of_fit_ref 1.171
_refine_ls_hydrogen_treatment constr
_refine_ls_matrix_type full
_refine_ls_number_constraints 0
_refine_ls_number_parameters 433
_refine_ls_number_reflns 10330
_refine_ls_number_restraints 0
_refine_ls_restrained_S_all 1.171
_refine_ls_R_factor_all 0.0267
_refine_ls_R_factor_gt 0.0248
_refine_ls_shift/su_max 0.017
_refine_ls_shift/su_mean 0.001
_refine_ls_structure_factor_coef Fsqd
_refine_ls_weighting_details 'w=1/[\s^2^(Fo^2^)+(0.0131P)^2^+5.0281P] where P=(Fo^2^+2Fc^2^)/3'
_refine_ls_weighting_scheme calc
_refine_ls_wR_factor_gt 0.0572
_refine_ls_wR_factor_ref 0.0578
_reflns_Friedel_coverage 0
_reflns_number_gt 9863
_reflns_number_total 10330
_reflns_threshold_expression 'I > 2\s(I)'
_cod_data_source_file suppl_j_ncrs-2023-0153_suppl_001.cif
_cod_data_source_block JM043
_cod_database_code 8107532
_shelx_estimated_absorpt_t_min 0.132
_shelx_estimated_absorpt_t_max 0.415
_shelx_shelxl_version_number 2018/3
_publcif_funding_html
;
;

loop_
_space_group_symop_operation_xyz
'x, y, z'
'-x, -y, -z'

loop_
_atom_site_label
_atom_site_type_symbol
_atom_site_fract_x
_atom_site_fract_y
_atom_site_fract_z
_atom_site_U_iso_or_equiv
_atom_site_adp_type
_atom_site_occupancy
_atom_site_site_symmetry_order
_atom_site_calc_flag
_atom_site_refinement_flags_posn
_atom_site_refinement_flags_adp
_atom_site_refinement_flags_occupancy
_atom_site_disorder_assembly
_atom_site_disorder_group
C1 C 0.3073(3) 0.1319(3) 0.28233(13) 0.0196(6) Uani 1 1 d . . . . .
C2 C 0.2371(3) 0.3738(3) 0.22585(13) 0.0188(6) Uani 1 1 d . . . . .
C3 C 0.1641(3) 0.1899(3) 0.06258(13) 0.0158(5) Uani 1 1 d . . . . .
H3 H 0.11704 0.293547 0.060657 0.019 Uiso 1 1 calc R U . . .
C4 C 0.0419(3) 0.1453(3) 0.06191(14) 0.0220(6) Uani 1 1 d . . . . .
H4A H 0.080441 0.04437 0.058065 0.026 Uiso 1 1 calc R U . . .
H4B H -0.007931 0.163589 0.101974 0.026 Uiso 1 1 calc R U . . .
C5 C -0.0630(3) 0.2252(4) 0.00674(15) 0.0313(8) Uani 1 1 d . . . . .
H5A H -0.137942 0.191451 0.005647 0.038 Uiso 1 1 calc R U . . .
H5B H -0.109013 0.324956 0.013343 0.038 Uiso 1 1 calc R U . . .
C6 C 0.0092(4) 0.2087(4) -0.05652(16) 0.0344(8) Uani 1 1 d . . . . .
H6A H 0.040088 0.112015 -0.066934 0.041 Uiso 1 1 calc R U . . .
H6B H -0.059811 0.271217 -0.089946 0.041 Uiso 1 1 calc R U . . .
C7 C 0.1366(4) 0.2424(4) -0.05471(15) 0.0296(7) Uani 1 1 d . . . . .
H7A H 0.103938 0.342664 -0.050468 0.036 Uiso 1 1 calc R U . . .
H7B H 0.186021 0.222471 -0.09479 0.036 Uiso 1 1 calc R U . . .
C8 C 0.2404(3) 0.1578(3) 0.00016(13) 0.0224(6) Uani 1 1 d . . . . .
H8A H 0.322478 0.181721 0.000161 0.027 Uiso 1 1 calc R U . . .
H8B H 0.276196 0.057438 -0.004554 0.027 Uiso 1 1 calc R U . . .
C9 C 0.4329(3) 0.1596(3) 0.11453(13) 0.0167(5) Uani 1 1 d . . . . .
H9 H 0.475104 0.100774 0.07945 0.02 Uiso 1 1 calc R U . . .
C10 C 0.3986(3) 0.3091(3) 0.08819(15) 0.0226(6) Uani 1 1 d . . . . .
H10A H 0.354704 0.37231 0.121006 0.027 Uiso 1 1 calc R U . . .
H10B H 0.329577 0.336895 0.052093 0.027 Uiso 1 1 calc R U . . .
C11 C 0.5334(4) 0.3225(4) 0.06676(15) 0.0260(7) Uani 1 1 d . . . . .
H11A H 0.570701 0.267864 0.030503 0.031 Uiso 1 1 calc R U . . .
H11B H 0.509621 0.420933 0.052674 0.031 Uiso 1 1 calc R U . . .
C12 C 0.6470(4) 0.2715(4) 0.11918(16) 0.0269(7) Uani 1 1 d . . . . .
H12A H 0.613537 0.332036 0.153741 0.032 Uiso 1 1 calc R U . . .
H12B H 0.733827 0.277323 0.10307 0.032 Uiso 1 1 calc R U . . .
C13 C 0.6821(3) 0.1224(3) 0.14452(16) 0.0242(6) Uani 1 1 d . . . . .
H13A H 0.753411 0.093101 0.179811 0.029 Uiso 1 1 calc R U . . .
H13B H 0.723611 0.060489 0.110983 0.029 Uiso 1 1 calc R U . . .
C14 C 0.5487(3) 0.1088(3) 0.16739(14) 0.0191(6) Uani 1 1 d . . . . .
H14A H 0.512211 0.164101 0.203495 0.023 Uiso 1 1 calc R U . . .
H14B H 0.572879 0.010424 0.181929 0.023 Uiso 1 1 calc R U . . .
C15 C 0.3373(3) -0.0614(3) 0.14722(13) 0.0168(5) Uani 1 1 d . . . . .
H15 H 0.252137 -0.078065 0.13773 0.02 Uiso 1 1 calc R U . . .
C16 C 0.4488(4) -0.1397(3) 0.10039(15) 0.0250(6) Uani 1 1 d . . . . .
H16A H 0.415258 -0.095879 0.057077 0.03 Uiso 1 1 calc R U . . .
H16B H 0.53873 -0.133169 0.109688 0.03 Uiso 1 1 calc R U . . .
C17 C 0.4757(5) -0.2927(4) 0.10453(17) 0.0365(9) Uani 1 1 d . . . . .
H17A H 0.387738 -0.299434 0.091709 0.044 Uiso 1 1 calc R U . . .
H17B H 0.550171 -0.341368 0.075151 0.044 Uiso 1 1 calc R U . . .
C18 C 0.5224(5) -0.3627(4) 0.17112(18) 0.0430(10) Uani 1 1 d . . . . .
H18A H 0.616049 -0.365763 0.182106 0.052 Uiso 1 1 calc R U . . .
H18B H 0.53251 -0.459361 0.173192 0.052 Uiso 1 1 calc R U . . .
C19 C 0.4151(4) -0.2847(3) 0.21833(17) 0.0327(8) Uani 1 1 d . . . . .
H19A H 0.450325 -0.329069 0.26143 0.039 Uiso 1 1 calc R U . . .
H19B H 0.324089 -0.289803 0.209994 0.039 Uiso 1 1 calc R U . . .
C20 C 0.3908(3) -0.1331(3) 0.21395(14) 0.0206(6) Uani 1 1 d . . . . .
H20A H 0.480785 -0.127851 0.224577 0.025 Uiso 1 1 calc R U . . .
H20B H 0.320195 -0.084293 0.244746 0.025 Uiso 1 1 calc R U . . .
C21 C -0.1342(3) 0.3090(3) 0.33765(13) 0.0173(5) Uani 1 1 d . . . . .
H21 H -0.086355 0.205798 0.337352 0.021 Uiso 1 1 calc R U . . .
C22 C -0.2551(3) 0.3592(3) 0.28709(14) 0.0205(6) Uani 1 1 d . . . . .
H22A H -0.316165 0.459286 0.288936 0.025 Uiso 1 1 calc R U . . .
H22B H -0.21489 0.346833 0.244811 0.025 Uiso 1 1 calc R U . . .
C23 C -0.3434(4) 0.2769(4) 0.29799(16) 0.0279(7) Uani 1 1 d . . . . .
H23A H -0.284046 0.178549 0.291667 0.034 Uiso 1 1 calc R U . . .
H23B H -0.423652 0.313323 0.266565 0.034 Uiso 1 1 calc R U . . .
C24 C -0.4012(4) 0.2848(5) 0.36383(17) 0.0350(8) Uani 1 1 d . . . . .
H24A H -0.473543 0.380326 0.367716 0.042 Uiso 1 1 calc R U . . .
H24B H -0.447996 0.221207 0.37038 0.042 Uiso 1 1 calc R U . . .
C25 C -0.2842(4) 0.2456(5) 0.41429(16) 0.0374(9) Uani 1 1 d . . . . .
H25A H -0.218978 0.146075 0.414411 0.045 Uiso 1 1 calc R U . . .
H25B H -0.326605 0.260012 0.456102 0.045 Uiso 1 1 calc R U . . .
C26 C -0.2006(4) 0.3334(4) 0.40251(15) 0.0292(7) Uani 1 1 d . . . . .
H26A H -0.125037 0.306743 0.435752 0.035 Uiso 1 1 calc R U . . .
H26B H -0.264628 0.43295 0.403596 0.035 Uiso 1 1 calc R U . . .
C27 C -0.0948(3) 0.5617(3) 0.29945(13) 0.0178(5) Uani 1 1 d . . . . .
H27 H -0.178864 0.575584 0.272417 0.021 Uiso 1 1 calc R U . . .
C28 C -0.1579(4) 0.6381(3) 0.35785(15) 0.0273(7) Uani 1 1 d . . . . .
H28A H -0.205625 0.588658 0.38288 0.033 Uiso 1 1 calc R U . . .
H28B H -0.080677 0.638591 0.384615 0.033 Uiso 1 1 calc R U . . .
C29 C -0.2646(4) 0.7874(4) 0.33779(16) 0.0321(8) Uani 1 1 d . . . . .
H29A H -0.345419 0.786282 0.313923 0.039 Uiso 1 1 calc R U . . .
H29B H -0.301987 0.835716 0.375751 0.039 Uiso 1 1 calc R U . . .
C30 C -0.1979(4) 0.8667(4) 0.29724(17) 0.0328(8) Uani 1 1 d . . . . .
H30A H -0.126492 0.879811 0.322954 0.039 Uiso 1 1 calc R U . . .
H30B H -0.272058 0.959587 0.281952 0.039 Uiso 1 1 calc R U . . .
C31 C -0.1270(4) 0.7895(3) 0.24119(16) 0.0297(7) Uani 1 1 d . . . . .
H31A H -0.076891 0.839143 0.218109 0.036 Uiso 1 1 calc R U . . .
H31B H -0.200734 0.789085 0.212175 0.036 Uiso 1 1 calc R U . . .
C32 C -0.0209(3) 0.6394(3) 0.26133(15) 0.0235(6) Uani 1 1 d . . . . .
H32A H 0.019569 0.591607 0.223573 0.028 Uiso 1 1 calc R U . . .
H32B H 0.057912 0.639273 0.287199 0.028 Uiso 1 1 calc R U . . .
C33 C 0.1015(3) 0.3402(3) 0.39277(13) 0.0196(6) Uani 1 1 d . . . . .
H33 H 0.029962 0.396531 0.422269 0.024 Uiso 1 1 calc R U . . .
C34 C 0.1606(4) 0.1888(4) 0.42206(15) 0.0272(7) Uani 1 1 d . . . . .
H34A H 0.082933 0.158534 0.425142 0.033 Uiso 1 1 calc R U . . .
H34B H 0.232749 0.128466 0.394568 0.033 Uiso 1 1 calc R U . . .
C35 C 0.2278(4) 0.1729(5) 0.48754(16) 0.0414(10) Uani 1 1 d . . . . .
H35A H 0.153678 0.225723 0.516214 0.05 Uiso 1 1 calc R U . . .
H35B H 0.269732 0.073824 0.504459 0.05 Uiso 1 1 calc R U . . .
C36 C 0.3428(4) 0.2260(6) 0.48490(18) 0.0533(13) Uani 1 1 d . . . . .
H36A H 0.381572 0.218943 0.528007 0.064 Uiso 1 1 calc R U . . .
H36B H 0.421311 0.167105 0.459558 0.064 Uiso 1 1 calc R U . . .
C37 C 0.2851(4) 0.3747(5) 0.45633(17) 0.0438(11) Uani 1 1 d . . . . .
H37A H 0.362971 0.404735 0.453699 0.053 Uiso 1 1 calc R U . . .
H37B H 0.212905 0.434715 0.483896 0.053 Uiso 1 1 calc R U . . .
C38 C 0.2179(3) 0.3929(4) 0.39040(15) 0.0263(7) Uani 1 1 d . . . . .
H38A H 0.291804 0.340447 0.361562 0.032 Uiso 1 1 calc R U . . .
H38B H 0.176466 0.492274 0.373979 0.032 Uiso 1 1 calc R U . . .
O1 O 0.4062(2) 0.0673(2) 0.31308(11) 0.0275(5) Uani 1 1 d . . . . .
O2 O 0.2958(3) 0.4430(3) 0.22720(12) 0.0288(5) Uani 1 1 d . . . . .
P1 P 0.27457(7) 0.13132(7) 0.13718(3) 0.01277(13) Uani 1 1 d . . . . .
P2 P 0.00499(7) 0.36961(8) 0.31623(3) 0.01408(13) Uani 1 1 d . . . . .
Br1 Br 0.03599(3) 0.07790(3) 0.23555(2) 0.01901(6) Uani 1 1 d . . . . .
Br2 Br -0.05509(3) 0.42259(3) 0.15482(2) 0.01927(6) Uani 1 1 d . . . . .
Os1 Os 0.15202(2) 0.25086(2) 0.22915(2) 0.01191(3) Uani 1 1 d . . . . .
C39 C 0.7773(6) 0.1993(8) 0.6295(3) 0.0794(19) Uani 1 1 d . . . . .
H39A H 0.800665 0.112789 0.657573 0.095 Uiso 1 1 calc R U . . .
H39B H 0.781932 0.269389 0.655582 0.095 Uiso 1 1 calc R U . . .
Cl1 Cl 0.6102(2) 0.2562(3) 0.60053(8) 0.1335(10) Uani 1 1 d . . . . .
Cl2 Cl 0.90602(17) 0.1667(2) 0.57297(7) 0.0971(7) Uani 1 1 d . . . . .

loop_
_atom_site_aniso_label
_atom_site_aniso_U_11
_atom_site_aniso_U_22
_atom_site_aniso_U_33
_atom_site_aniso_U_23
_atom_site_aniso_U_13
_atom_site_aniso_U_12
C1 0.0224(15) 0.0253(15) 0.0150(13) -0.0085(11) 0.0077(11) -0.0128(12)
C2 0.0178(13) 0.0230(15) 0.0154(13) -0.0053(11) 0.0050(10) -0.0077(12)
C3 0.0156(13) 0.0189(13) 0.0126(12) -0.0021(10) 0.0010(10) -0.0069(11)
C4 0.0218(15) 0.0312(17) 0.0168(14) -0.0045(12) 0.0011(11) -0.0145(13)
C5 0.0197(15) 0.051(2) 0.0211(16) -0.0062(15) -0.0021(12) -0.0122(15)
C6 0.0307(18) 0.052(2) 0.0162(15) -0.0048(15) -0.0040(13) -0.0136(17)
C7 0.0338(18) 0.0390(19) 0.0136(14) 0.0003(13) 0.0005(12) -0.0139(15)
C8 0.0224(15) 0.0315(17) 0.0129(13) -0.0042(12) 0.0035(11) -0.0107(13)
C9 0.0169(13) 0.0217(14) 0.0147(13) -0.0051(11) 0.0046(10) -0.0107(11)
C10 0.0247(15) 0.0285(16) 0.0187(14) 0.0005(12) 0.0030(12) -0.0159(13)
C11 0.0311(17) 0.0340(18) 0.0211(15) -0.0033(13) 0.0074(13) -0.0216(15)
C12 0.0291(17) 0.0377(19) 0.0250(16) -0.0085(14) 0.0071(13) -0.0239(15)
C13 0.0155(14) 0.0323(17) 0.0277(16) -0.0118(13) 0.0051(12) -0.0112(13)
C14 0.0168(13) 0.0232(15) 0.0196(14) -0.0024(11) 0.0004(11) -0.0106(12)
C15 0.0167(13) 0.0136(13) 0.0196(14) -0.0036(10) 0.0019(10) -0.0055(11)
C16 0.0289(16) 0.0196(15) 0.0196(15) -0.0046(12) 0.0046(12) -0.0032(13)
C17 0.053(2) 0.0198(16) 0.0268(18) -0.0090(13) 0.0020(16) -0.0049(16)
C18 0.065(3) 0.0164(16) 0.0294(19) -0.0042(14) 0.0024(18) 0.0008(17)
C19 0.047(2) 0.0175(15) 0.0275(17) 0.0026(13) 0.0016(15) -0.0091(15)
C20 0.0233(15) 0.0177(14) 0.0180(14) -0.0026(11) 0.0029(11) -0.0060(12)
C21 0.0134(12) 0.0259(15) 0.0143(13) -0.0039(11) 0.0023(10) -0.0098(11)
C22 0.0178(14) 0.0289(16) 0.0170(14) -0.0024(12) -0.0008(11) -0.0122(12)
C23 0.0240(16) 0.046(2) 0.0248(16) -0.0097(14) 0.0031(12) -0.0237(15)
C24 0.0252(17) 0.059(2) 0.0326(19) -0.0094(17) 0.0082(14) -0.0289(18)
C25 0.0343(19) 0.069(3) 0.0219(17) -0.0019(17) 0.0078(14) -0.034(2)
C26 0.0256(16) 0.056(2) 0.0158(14) -0.0089(14) 0.0070(12) -0.0252(16)
C27 0.0185(13) 0.0184(14) 0.0155(13) -0.0047(11) 0.0005(10) -0.0063(11)
C28 0.0317(17) 0.0260(16) 0.0187(15) -0.0075(12) 0.0047(13) -0.0061(14)
C29 0.0324(18) 0.0280(17) 0.0248(17) -0.0101(14) 0.0042(14) -0.0006(14)
C30 0.041(2) 0.0187(16) 0.0310(18) -0.0090(13) -0.0019(15) -0.0046(14)
C31 0.0380(19) 0.0215(16) 0.0277(17) -0.0047(13) 0.0054(14) -0.0104(14)
C32 0.0268(16) 0.0196(15) 0.0258(16) -0.0059(12) 0.0059(12) -0.0108(13)
C33 0.0170(13) 0.0305(16) 0.0133(13) -0.0061(11) 0.0019(10) -0.0112(12)
C34 0.0245(16) 0.0378(19) 0.0153(14) 0.0030(13) -0.0003(12) -0.0105(14)
C35 0.0308(19) 0.079(3) 0.0156(16) 0.0111(17) -0.0059(13) -0.028(2)
C36 0.032(2) 0.114(4) 0.0198(18) 0.015(2) -0.0103(15) -0.041(2)
C37 0.038(2) 0.094(3) 0.0203(17) -0.0140(19) 0.0032(15) -0.046(2)
C38 0.0221(15) 0.044(2) 0.0198(15) -0.0074(14) 0.0006(12) -0.0200(15)
O1 0.0212(11) 0.0298(12) 0.0217(11) -0.0027(9) -0.0021(9) -0.0015(10)
O2 0.0312(12) 0.0327(13) 0.0351(13) -0.0132(10) 0.0109(10) -0.0237(11)
P1 0.0122(3) 0.0144(3) 0.0122(3) -0.0023(2) 0.0018(2) -0.0059(3)
P2 0.0131(3) 0.0188(3) 0.0115(3) -0.0036(3) 0.0012(2) -0.0075(3)
Br1 0.01887(13) 0.02031(14) 0.02221(14) -0.00540(11) 0.00521(11) -0.01190(11)
Br2 0.01849(13) 0.01956(14) 0.01461(13) -0.00191(10) -0.00005(10) -0.00308(11)
Os1 0.01151(5) 0.01438(5) 0.01085(5) -0.00247(4) 0.00164(3) -0.00624(4)
C39 0.076(4) 0.124(6) 0.047(3) 0.019(3) -0.005(3) -0.056(4)
Cl1 0.0668(10) 0.276(3) 0.0572(10) -0.0298(14) 0.0045(8) -0.0698(16)
Cl2 0.0653(9) 0.187(2) 0.0515(8) 0.0282(10) -0.0109(7) -0.0739(12)

loop_
_atom_type_symbol
_atom_type_description
_atom_type_scat_dispersion_real
_atom_type_scat_dispersion_imag
_atom_type_scat_source
C C 0.0033 0.0016 'International Tables Vol C Tables 4.2.6.8 and 6.1.1.4'
H H 0 0 'International Tables Vol C Tables 4.2.6.8 and 6.1.1.4'
O O 0.0106 0.006 'International Tables Vol C Tables 4.2.6.8 and 6.1.1.4'
P P 0.1023 0.0942 'International Tables Vol C Tables 4.2.6.8 and 6.1.1.4'
Br Br -0.2901 2.4595 'International Tables Vol C Tables 4.2.6.8 and 6.1.1.4'
Os Os -1.2165 7.603 'International Tables Vol C Tables 4.2.6.8 and 6.1.1.4'
Cl Cl 0.1484 0.1585 'International Tables Vol C Tables 4.2.6.8 and 6.1.1.4'

loop_
_exptl_crystal_face_index_h
_exptl_crystal_face_index_k
_exptl_crystal_face_index_l
_exptl_crystal_face_perp_dist
0 0 -1 0.102
0 0 1 0.107
-2 2 1 0.252
0 2 -1 0.164
1 1 -1 0.186
2 -1 -2 0.303
2 -2 -1 0.299
-1 -2 1 0.167
-2 -1 2 0.259
-2 -1 -2 0.291
1 1 2 0.15
1 -2 -2 0.286

loop_
_geom_angle_atom_site_label_1
_geom_angle_atom_site_label_2
_geom_angle_atom_site_label_3
_geom_angle
_geom_angle_site_symmetry_1
_geom_angle_site_symmetry_3
O1 C1 Os1 174.3(3) . .
O2 C2 Os1 175.1(3) . .
C4 C3 C8 108.2(2) . .
C4 C3 P1 113.91(19) . .
C8 C3 P1 118.0(2) . .
C4 C3 H3 105.2 . .
C8 C3 H3 105.2 . .
P1 C3 H3 105.2 . .
C5 C4 C3 110.3(3) . .
C5 C4 H4A 109.6 . .
C3 C4 H4A 109.6 . .
C5 C4 H4B 109.6 . .
C3 C4 H4B 109.6 . .
H4A C4 H4B 108.1 . .
C6 C5 C4 112.3(3) . .
C6 C5 H5A 109.1 . .
C4 C5 H5A 109.1 . .
C6 C5 H5B 109.1 . .
C4 C5 H5B 109.1 . .
H5A C5 H5B 107.9 . .
C7 C6 C5 111.3(3) . .
C7 C6 H6A 109.4 . .
C5 C6 H6A 109.4 . .
C7 C6 H6B 109.4 . .
C5 C6 H6B 109.4 . .
H6A C6 H6B 108 . .
C6 C7 C8 111.5(3) . .
C6 C7 H7A 109.3 . .
C8 C7 H7A 109.3 . .
C6 C7 H7B 109.3 . .
C8 C7 H7B 109.3 . .
H7A C7 H7B 108 . .
C7 C8 C3 109.4(3) . .
C7 C8 H8A 109.8 . .
C3 C8 H8A 109.8 . .
C7 C8 H8B 109.8 . .
C3 C8 H8B 109.8 . .
H8A C8 H8B 108.3 . .
C10 C9 C14 111.0(2) . .
C10 C9 P1 113.8(2) . .
C14 C9 P1 112.99(19) . .
C10 C9 H9 106.1 . .
C14 C9 H9 106.1 . .
P1 C9 H9 106.1 . .
C9 C10 C11 110.8(3) . .
C9 C10 H10A 109.5 . .
C11 C10 H10A 109.5 . .
C9 C10 H10B 109.5 . .
C11 C10 H10B 109.5 . .
H10A C10 H10B 108.1 . .
C12 C11 C10 111.7(3) . .
C12 C11 H11A 109.3 . .
C10 C11 H11A 109.3 . .
C12 C11 H11B 109.3 . .
C10 C11 H11B 109.3 . .
H11A C11 H11B 107.9 . .
C11 C12 C13 111.2(3) . .
C11 C12 H12A 109.4 . .
C13 C12 H12A 109.4 . .
C11 C12 H12B 109.4 . .
C13 C12 H12B 109.4 . .
H12A C12 H12B 108 . .
C12 C13 C14 110.7(3) . .
C12 C13 H13A 109.5 . .
C14 C13 H13A 109.5 . .
C12 C13 H13B 109.5 . .
C14 C13 H13B 109.5 . .
H13A C13 H13B 108.1 . .
C13 C14 C9 111.0(2) . .
C13 C14 H14A 109.4 . .
C9 C14 H14A 109.4 . .
C13 C14 H14B 109.4 . .
C9 C14 H14B 109.4 . .
H14A C14 H14B 108 . .
C16 C15 C20 108.3(2) . .
C16 C15 P1 114.5(2) . .
C20 C15 P1 116.1(2) . .
C16 C15 H15 105.6 . .
C20 C15 H15 105.6 . .
P1 C15 H15 105.6 . .
C17 C16 C15 111.0(3) . .
C17 C16 H16A 109.4 . .
C15 C16 H16A 109.4 . .
C17 C16 H16B 109.4 . .
C15 C16 H16B 109.4 . .
H16A C16 H16B 108 . .
C18 C17 C16 111.1(3) . .
C18 C17 H17A 109.4 . .
C16 C17 H17A 109.4 . .
C18 C17 H17B 109.4 . .
C16 C17 H17B 109.4 . .
H17A C17 H17B 108 . .
C17 C18 C19 111.0(3) . .
C17 C18 H18A 109.4 . .
C19 C18 H18A 109.4 . .
C17 C18 H18B 109.4 . .
C19 C18 H18B 109.4 . .
H18A C18 H18B 108 . .
C18 C19 C20 110.9(3) . .
C18 C19 H19A 109.5 . .
C20 C19 H19A 109.5 . .
C18 C19 H19B 109.5 . .
C20 C19 H19B 109.5 . .
H19A C19 H19B 108.1 . .
C19 C20 C15 110.8(3) . .
C19 C20 H20A 109.5 . .
C15 C20 H20A 109.5 . .
C19 C20 H20B 109.5 . .
C15 C20 H20B 109.5 . .
H20A C20 H20B 108.1 . .
C26 C21 C22 108.3(2) . .
C26 C21 P2 119.6(2) . .
C22 C21 P2 112.4(2) . .
C26 C21 H21 105.1 . .
C22 C21 H21 105.1 . .
P2 C21 H21 105.1 . .
C23 C22 C21 109.9(3) . .
C23 C22 H22A 109.7 . .
C21 C22 H22A 109.7 . .
C23 C22 H22B 109.7 . .
C21 C22 H22B 109.7 . .
H22A C22 H22B 108.2 . .
C22 C23 C24 112.3(3) . .
C22 C23 H23A 109.1 . .
C24 C23 H23A 109.1 . .
C22 C23 H23B 109.1 . .
C24 C23 H23B 109.1 . .
H23A C23 H23B 107.9 . .
C25 C24 C23 111.7(3) . .
C25 C24 H24A 109.3 . .
C23 C24 H24A 109.3 . .
C25 C24 H24B 109.3 . .
C23 C24 H24B 109.3 . .
H24A C24 H24B 107.9 . .
C24 C25 C26 110.9(3) . .
C24 C25 H25A 109.4 . .
C26 C25 H25A 109.4 . .
C24 C25 H25B 109.4 . .
C26 C25 H25B 109.4 . .
H25A C25 H25B 108 . .
C25 C26 C21 108.9(3) . .
C25 C26 H26A 109.9 . .
C21 C26 H26A 109.9 . .
C25 C26 H26B 109.9 . .
C21 C26 H26B 109.9 . .
H26A C26 H26B 108.3 . .
C32 C27 C28 108.9(3) . .
C32 C27 P2 117.5(2) . .
C28 C27 P2 114.3(2) . .
C32 C27 H27 104.9 . .
C28 C27 H27 104.9 . .
P2 C27 H27 104.9 . .
C29 C28 C27 110.3(3) . .
C29 C28 H28A 109.6 . .
C27 C28 H28A 109.6 . .
C29 C28 H28B 109.6 . .
C27 C28 H28B 109.6 . .
H28A C28 H28B 108.1 . .
C30 C29 C28 111.8(3) . .
C30 C29 H29A 109.3 . .
C28 C29 H29A 109.3 . .
C30 C29 H29B 109.3 . .
C28 C29 H29B 109.3 . .
H29A C29 H29B 107.9 . .
C29 C30 C31 111.3(3) . .
C29 C30 H30A 109.4 . .
C31 C30 H30A 109.4 . .
C29 C30 H30B 109.4 . .
C31 C30 H30B 109.4 . .
H30A C30 H30B 108 . .
C30 C31 C32 112.1(3) . .
C30 C31 H31A 109.2 . .
C32 C31 H31A 109.2 . .
C30 C31 H31B 109.2 . .
C32 C31 H31B 109.2 . .
H31A C31 H31B 107.9 . .
C27 C32 C31 110.2(3) . .
C27 C32 H32A 109.6 . .
C31 C32 H32A 109.6 . .
C27 C32 H32B 109.6 . .
C31 C32 H32B 109.6 . .
H32A C32 H32B 108.1 . .
C34 C33 C38 110.8(3) . .
C34 C33 P2 113.2(2) . .
C38 C33 P2 113.4(2) . .
C34 C33 H33 106.3 . .
C38 C33 H33 106.3 . .
P2 C33 H33 106.3 . .
C35 C34 C33 111.0(3) . .
C35 C34 H34A 109.4 . .
C33 C34 H34A 109.4 . .
C35 C34 H34B 109.4 . .
C33 C34 H34B 109.4 . .
H34A C34 H34B 108 . .
C36 C35 C34 110.7(3) . .
C36 C35 H35A 109.5 . .
C34 C35 H35A 109.5 . .
C36 C35 H35B 109.5 . .
C34 C35 H35B 109.5 . .
H35A C35 H35B 108.1 . .
C37 C36 C35 111.3(3) . .
C37 C36 H36A 109.4 . .
C35 C36 H36A 109.4 . .
C37 C36 H36B 109.4 . .
C35 C36 H36B 109.4 . .
H36A C36 H36B 108 . .
C36 C37 C38 111.7(3) . .
C36 C37 H37A 109.3 . .
C38 C37 H37A 109.3 . .
C36 C37 H37B 109.3 . .
C38 C37 H37B 109.3 . .
H37A C37 H37B 107.9 . .
C37 C38 C33 110.3(3) . .
C37 C38 H38A 109.6 . .
C33 C38 H38A 109.6 . .
C37 C38 H38B 109.6 . .
C33 C38 H38B 109.6 . .
H38A C38 H38B 108.1 . .
C9 P1 C3 102.17(13) . .
C9 P1 C15 105.19(13) . .
C3 P1 C15 104.83(13) . .
C9 P1 Os1 114.70(9) . .
C3 P1 Os1 114.20(9) . .
C15 P1 Os1 114.44(9) . .
C33 P2 C21 101.84(13) . .
C33 P2 C27 105.89(14) . .
C21 P2 C27 104.28(13) . .
C33 P2 Os1 115.52(10) . .
C21 P2 Os1 113.10(9) . .
C27 P2 Os1 114.79(9) . .
C2 Os1 C1 85.84(13) . .
C2 Os1 P1 95.17(9) . .
C1 Os1 P1 90.20(9) . .
C2 Os1 P2 89.62(9) . .
C1 Os1 P2 94.45(9) . .
P1 Os1 P2 173.55(2) . .
C2 Os1 Br2 91.30(9) . .
C1 Os1 Br2 177.11(9) . .
P1 Os1 Br2 89.598(17) . .
P2 Os1 Br2 85.979(18) . .
C2 Os1 Br1 179.03(9) . .
C1 Os1 Br1 93.27(9) . .
P1 Os1 Br1 85.208(17) . .
P2 Os1 Br1 90.069(18) . .
Br2 Os1 Br1 89.591(10) . .
Cl1 C39 Cl2 114.9(3) . .
Cl1 C39 H39A 108.5 . .
Cl2 C39 H39A 108.5 . .
Cl1 C39 H39B 108.5 . .
Cl2 C39 H39B 108.5 . .
H39A C39 H39B 107.5 . .

loop_
_geom_bond_atom_site_label_1
_geom_bond_atom_site_label_2
_geom_bond_distance
_geom_bond_site_symmetry_2
C1 O1 1.134(4) .
C1 Os1 1.877(3) .
C2 O2 1.144(4) .
C2 Os1 1.866(3) .
C3 C4 1.537(4) .
C3 C8 1.540(4) .
C3 P1 1.863(3) .
C3 H3 1 .
C4 C5 1.530(4) .
C4 H4A 0.99 .
C4 H4B 0.99 .
C5 C6 1.531(5) .
C5 H5A 0.99 .
C5 H5B 0.99 .
C6 C7 1.517(5) .
C6 H6A 0.99 .
C6 H6B 0.99 .
C7 C8 1.531(4) .
C7 H7A 0.99 .
C7 H7B 0.99 .
C8 H8A 0.99 .
C8 H8B 0.99 .
C9 C10 1.532(4) .
C9 C14 1.537(4) .
C9 P1 1.852(3) .
C9 H9 1 .
C10 C11 1.533(4) .
C10 H10A 0.99 .
C10 H10B 0.99 .
C11 C12 1.516(5) .
C11 H11A 0.99 .
C11 H11B 0.99 .
C12 C13 1.521(5) .
C12 H12A 0.99 .
C12 H12B 0.99 .
C13 C14 1.530(4) .
C13 H13A 0.99 .
C13 H13B 0.99 .
C14 H14A 0.99 .
C14 H14B 0.99 .
C15 C16 1.540(4) .
C15 C20 1.540(4) .
C15 P1 1.869(3) .
C15 H15 1 .
C16 C17 1.531(5) .
C16 H16A 0.99 .
C16 H16B 0.99 .
C17 C18 1.522(5) .
C17 H17A 0.99 .
C17 H17B 0.99 .
C18 C19 1.521(5) .
C18 H18A 0.99 .
C18 H18B 0.99 .
C19 C20 1.524(4) .
C19 H19A 0.99 .
C19 H19B 0.99 .
C20 H20A 0.99 .
C20 H20B 0.99 .
C21 C26 1.539(4) .
C21 C22 1.539(4) .
C21 P2 1.861(3) .
C21 H21 1 .
C22 C23 1.522(4) .
C22 H22A 0.99 .
C22 H22B 0.99 .
C23 C24 1.522(5) .
C23 H23A 0.99 .
C23 H23B 0.99 .
C24 C25 1.521(5) .
C24 H24A 0.99 .
C24 H24B 0.99 .
C25 C26 1.533(5) .
C25 H25A 0.99 .
C25 H25B 0.99 .
C26 H26A 0.99 .
C26 H26B 0.99 .
C27 C32 1.534(4) .
C27 C28 1.543(4) .
C27 P2 1.866(3) .
C27 H27 1 .
C28 C29 1.529(5) .
C28 H28A 0.99 .
C28 H28B 0.99 .
C29 C30 1.519(5) .
C29 H29A 0.99 .
C29 H29B 0.99 .
C30 C31 1.522(5) .
C30 H30A 0.99 .
C30 H30B 0.99 .
C31 C32 1.533(5) .
C31 H31A 0.99 .
C31 H31B 0.99 .
C32 H32A 0.99 .
C32 H32B 0.99 .
C33 C34 1.536(5) .
C33 C38 1.536(4) .
C33 P2 1.852(3) .
C33 H33 1 .
C34 C35 1.528(4) .
C34 H34A 0.99 .
C34 H34B 0.99 .
C35 C36 1.526(5) .
C35 H35A 0.99 .
C35 H35B 0.99 .
C36 C37 1.508(7) .
C36 H36A 0.99 .
C36 H36B 0.99 .
C37 C38 1.533(5) .
C37 H37A 0.99 .
C37 H37B 0.99 .
C38 H38A 0.99 .
C38 H38B 0.99 .
P1 Os1 2.4862(7) .
P2 Os1 2.4858(7) .
Br1 Os1 2.5958(3) .
Br2 Os1 2.5820(3) .
C39 Cl1 1.679(6) .
C39 Cl2 1.745(6) .
C39 H39A 0.99 .
C39 H39B 0.99 .

loop_
_geom_torsion_atom_site_label_1
_geom_torsion_atom_site_label_2
_geom_torsion_atom_site_label_3
_geom_torsion_atom_site_label_4
_geom_torsion
_geom_torsion_site_symmetry_1
_geom_torsion_site_symmetry_2
_geom_torsion_site_symmetry_3
_geom_torsion_site_symmetry_4
C8 C3 C4 C5 -60.2(3) . . . .
P1 C3 C4 C5 166.5(2) . . . .
C3 C4 C5 C6 55.7(4) . . . .
C4 C5 C6 C7 -51.9(4) . . . .
C5 C6 C7 C8 53.8(4) . . . .
C6 C7 C8 C3 -59.6(4) . . . .
C4 C3 C8 C7 62.0(3) . . . .
P1 C3 C8 C7 -166.9(2) . . . .
C14 C9 C10 C11 54.7(3) . . . .
P1 C9 C10 C11 -176.5(2) . . . .
C9 C10 C11 C12 -55.2(4) . . . .
C10 C11 C12 C13 56.3(4) . . . .
C11 C12 C13 C14 -56.8(3) . . . .
C12 C13 C14 C9 56.6(3) . . . .
C10 C9 C14 C13 -55.9(3) . . . .
P1 C9 C14 C13 174.9(2) . . . .
C20 C15 C16 C17 58.1(3) . . . .
P1 C15 C16 C17 -170.5(2) . . . .
C15 C16 C17 C18 -57.0(4) . . . .
C16 C17 C18 C19 55.2(5) . . . .
C17 C18 C19 C20 -56.0(5) . . . .
C18 C19 C20 C15 58.6(4) . . . .
C16 C15 C20 C19 -59.0(3) . . . .
P1 C15 C20 C19 170.5(2) . . . .
C26 C21 C22 C23 -60.8(3) . . . .
P2 C21 C22 C23 164.9(2) . . . .
C21 C22 C23 C24 56.0(4) . . . .
C22 C23 C24 C25 -52.4(4) . . . .
C23 C24 C25 C26 54.0(5) . . . .
C24 C25 C26 C21 -59.6(4) . . . .
C22 C21 C26 C25 62.7(4) . . . .
P2 C21 C26 C25 -166.9(2) . . . .
C32 C27 C28 C29 59.4(4) . . . .
P2 C27 C28 C29 -166.9(2) . . . .
C27 C28 C29 C30 -57.3(4) . . . .
C28 C29 C30 C31 53.8(4) . . . .
C29 C30 C31 C32 -53.5(4) . . . .
C28 C27 C32 C31 -58.9(3) . . . .
P2 C27 C32 C31 169.0(2) . . . .
C30 C31 C32 C27 56.7(4) . . . .
C38 C33 C34 C35 56.2(3) . . . .
P2 C33 C34 C35 -175.1(2) . . . .
C33 C34 C35 C36 -56.1(4) . . . .
C34 C35 C36 C37 56.3(5) . . . .
C35 C36 C37 C38 -56.7(4) . . . .
C36 C37 C38 C33 56.2(4) . . . .
C34 C33 C38 C37 -55.6(4) . . . .
P2 C33 C38 C37 175.8(3) . . . .
C10 C9 P1 C3 56.4(2) . . . .
C14 C9 P1 C3 -175.8(2) . . . .
C10 C9 P1 C15 165.7(2) . . . .
C14 C9 P1 C15 -66.6(2) . . . .
C10 C9 P1 Os1 -67.7(2) . . . .
C14 C9 P1 Os1 60.1(2) . . . .
C4 C3 P1 C9 165.6(2) . . . .
C8 C3 P1 C9 37.1(3) . . . .
C4 C3 P1 C15 56.0(2) . . . .
C8 C3 P1 C15 -72.4(2) . . . .
C4 C3 P1 Os1 -70.0(2) . . . .
C8 C3 P1 Os1 161.57(19) . . . .
C16 C15 P1 C9 -36.2(2) . . . .
C20 C15 P1 C9 91.3(2) . . . .
C16 C15 P1 C3 71.1(2) . . . .
C20 C15 P1 C3 -161.4(2) . . . .
C16 C15 P1 Os1 -163.03(19) . . . .
C20 C15 P1 Os1 -35.5(2) . . . .
C34 C33 P2 C21 57.3(2) . . . .
C38 C33 P2 C21 -175.4(2) . . . .
C34 C33 P2 C27 166.1(2) . . . .
C38 C33 P2 C27 -66.6(3) . . . .
C34 C33 P2 Os1 -65.7(2) . . . .
C38 C33 P2 Os1 61.7(2) . . . .
C26 C21 P2 C33 35.4(3) . . . .
C22 C21 P2 C33 163.9(2) . . . .
C26 C21 P2 C27 -74.6(3) . . . .
C22 C21 P2 C27 53.9(2) . . . .
C26 C21 P2 Os1 160.0(2) . . . .
C22 C21 P2 Os1 -71.5(2) . . . .
C32 C27 P2 C33 91.3(2) . . . .
C28 C27 P2 C33 -38.2(3) . . . .
C32 C27 P2 C21 -161.7(2) . . . .
C28 C27 P2 C21 68.8(2) . . . .
C32 C27 P2 Os1 -37.4(2) . . . .
C28 C27 P2 Os1 -166.87(19) . . . .
